data_7236790
loop_
_publ_author_name
'Zhao, Zifeng'
'Yu, Gang'
'Chang, Qiaowen'
'Liu, Xiaochen'
'Liu, Yang'
'Wang, Liding'
'Liu, Zhiwei'
'Bian, Zuqiang'
'Liu, Weiping'
'Huang, Chunhui'

_publ_section_title
;
 Carbazolylphosphines and carbazolylphosphine oxides: facilely synthesized
 host materials with tunable mobilities and high triplet energy levels for
 blue phosphorescent OLEDs
;
_journal_issue 29
_journal_name_full 'Journal of Materials Chemistry C'
_journal_page_first 7344
_journal_paper_doi 10.1039/C7TC01594A
_journal_volume 5
_journal_year 2017
_chemical_formula_moiety 'C30 H21 N2 O P'
_chemical_formula_sum 'C30 H21 N2 O P'
_chemical_formula_weight 456.46
_chemical_name_systematic DCPPO
_space_group_crystal_system triclinic
_space_group_IT_number 2
_space_group_name_Hall '-P 1'
_space_group_name_H-M_alt 'P -1'
_atom_sites_solution_hydrogens geom
_audit_creation_date 2017-06-01
_audit_creation_method
;
Olex2 1.2
(compiled 2017.03.28 svn.r3405 for OlexSys, GUI svn.r5337)
;
_audit_update_record
;
2017-06-03 deposited with the CCDC.
2017-07-17 downloaded from the CCDC.
;
_cell_angle_alpha 118.304(8)
_cell_angle_beta 102.154(14)
_cell_angle_gamma 94.713(11)
_cell_formula_units_Z 4
_cell_length_a 9.7137(11)
_cell_length_b 16.0797(15)
_cell_length_c 16.7860(19)
_cell_measurement_reflns_used 4582
_cell_measurement_temperature 133(2)
_cell_measurement_theta_max 27.5
_cell_measurement_theta_min 3.1
_cell_volume 2205.6(5)
_computing_cell_refinement 'CrystalClear-SM Expert 2.1 b42'
_computing_data_collection 'CrystalClear-SM Expert 2.1 b42 (Rigaku, 2015)'
_computing_data_reduction 'CrystalClear-SM Expert 2.1 b42'
_computing_molecular_graphics 'Olex2 (Dolomanov et al., 2009)'
_computing_publication_material 'Olex2 (Dolomanov et al., 2009)'
_computing_structure_refinement 'ShelXL (Sheldrick, 2015)'
_computing_structure_solution 'ShelXS (Sheldrick, 2008)'
_diffrn_ambient_temperature 133.15
_diffrn_detector_area_resol_mean 5.814
_diffrn_measured_fraction_theta_full 0.990
_diffrn_measured_fraction_theta_max 0.978
_diffrn_measurement_device_type 'Rigaku Xtalab P200'
_diffrn_measurement_method '\w scans'
_diffrn_radiation_type MoK\a
_diffrn_radiation_wavelength 0.71073
_diffrn_reflns_av_R_equivalents 0.0332
_diffrn_reflns_av_unetI/netI 0.0369
_diffrn_reflns_Laue_measured_fraction_full 0.990
_diffrn_reflns_Laue_measured_fraction_max 0.978
_diffrn_reflns_limit_h_max 12
_diffrn_reflns_limit_h_min -12
_diffrn_reflns_limit_k_max 20
_diffrn_reflns_limit_k_min -20
_diffrn_reflns_limit_l_max 21
_diffrn_reflns_limit_l_min -21
_diffrn_reflns_number 28428
_diffrn_reflns_point_group_measured_fraction_full 0.990
_diffrn_reflns_point_group_measured_fraction_max 0.978
_diffrn_reflns_theta_full 25.242
_diffrn_reflns_theta_max 27.610
_diffrn_reflns_theta_min 3.082
_exptl_absorpt_coefficient_mu 0.152
_exptl_absorpt_correction_T_max 0.9790
_exptl_absorpt_correction_T_min 0.9731
_exptl_absorpt_correction_type multi-scan
_exptl_absorpt_process_details 'REQAB (Rigaku, 1998)'
_exptl_crystal_colour Colorless
_exptl_crystal_density_diffrn 1.375
_exptl_crystal_density_method 'not measured'
_exptl_crystal_description Prism
_exptl_crystal_F_000 952
_exptl_crystal_preparation ', Luminescent'
_exptl_crystal_recrystallization_method Sublimation
_exptl_crystal_size_max 0.18
_exptl_crystal_size_mid 0.16
_exptl_crystal_size_min 0.14
_refine_diff_density_max 0.340
_refine_diff_density_min -0.392
_refine_diff_density_rms 0.047
_refine_ls_extinction_method none
_refine_ls_goodness_of_fit_ref 1.030
_refine_ls_hydrogen_treatment constr
_refine_ls_matrix_type full
_refine_ls_number_parameters 613
_refine_ls_number_reflns 9993
_refine_ls_number_restraints 0
_refine_ls_restrained_S_all 1.030
_refine_ls_R_factor_all 0.0535
_refine_ls_R_factor_gt 0.0388
_refine_ls_shift/su_max 0.001
_refine_ls_shift/su_mean 0.000
_refine_ls_structure_factor_coef Fsqd
_refine_ls_weighting_details 'w=1/[\s^2^(Fo^2^)+(0.0422P)^2^+0.8503P] where P=(Fo^2^+2Fc^2^)/3'
_refine_ls_weighting_scheme calc
_refine_ls_wR_factor_gt 0.0908
_refine_ls_wR_factor_ref 0.0976
_reflns_Friedel_coverage 0.000
_reflns_number_gt 7963
_reflns_number_total 9993
_reflns_threshold_expression 'I > 2\s(I)'
_cod_data_source_file c7tc01594a1.cif
_cod_data_source_block m20170527b1
_cod_original_cell_volume 2205.6(4)
_cod_database_code 7236790
_shelx_shelxl_version_number 2016/6
_shelx_space_group_comment
;
The symmetry employed for this shelxl refinement is uniquely defined
by the following loop, which should always be used as a source of
symmetry information in preference to the above space-group names.
They are only intended as comments.
;
_shelx_estimated_absorpt_t_max 0.979
_shelx_estimated_absorpt_t_min 0.973
_olex2_refinement_description
;
1. Fixed Uiso
 At 1.2 times of:
  All C(H) groups
2.a Aromatic/amide H refined with riding coordinates:
 C2(H2), C3(H3), C4(H4), C5(H5), C6(H6), C8(H8), C9(H9), C10(H10), C11(H11),
 C14(H14), C15(H15), C16(H16), C17(H17), C20(H20), C21(H21), C22(H22), C23(H23),
  C26(H26), C27(H27), C28(H28), C(H), C32(H32), C33(H33), C34(H34), C35(H35),
 C36(H36), C38(H38), C39(H39), C40(H40), C41(H41), C44(H44), C45(H45), C46(H46),
  C47(H47), C50(H50), C51(H51), C52(H52), C53(H53), C56(H56), C57(H57),
 C58(H58), C59(H59)
;
_olex2_submission_special_instructions 'No special instructions were received'

loop_
_space_group_symop_operation_xyz
'x, y, z'
'-x, -y, -z'

loop_
_atom_site_label
_atom_site_type_symbol
_atom_site_fract_x
_atom_site_fract_y
_atom_site_fract_z
_atom_site_U_iso_or_equiv
_atom_site_adp_type
_atom_site_occupancy
_atom_site_site_symmetry_order
_atom_site_calc_flag
_atom_site_refinement_flags_posn
P1 P 0.14155(4) 0.34554(3) 0.10943(3) 0.01840(9) Uani 1 1 d .
P2 P 0.02658(4) 0.70277(3) 0.48275(3) 0.01942(9) Uani 1 1 d .
O1 O 0.01209(12) 0.34478(8) 0.14089(8) 0.0247(2) Uani 1 1 d .
O2 O 0.03703(12) 0.63537(8) 0.38854(8) 0.0285(3) Uani 1 1 d .
N1 N 0.11569(13) 0.36477(9) 0.01777(9) 0.0193(3) Uani 1 1 d .
N2 N 0.18502(13) 0.23560(9) 0.06626(9) 0.0186(3) Uani 1 1 d .
N3 N -0.01636(13) 0.80501(9) 0.49038(9) 0.0194(3) Uani 1 1 d .
N4 N 0.18551(13) 0.74319(9) 0.56593(9) 0.0192(3) Uani 1 1 d .
C1 C 0.29408(16) 0.43183(11) 0.20077(10) 0.0200(3) Uani 1 1 d .
C2 C 0.43495(18) 0.41822(12) 0.20639(11) 0.0271(4) Uani 1 1 d .
H2 H 0.452945 0.359906 0.160442 0.032 Uiso 1 1 calc R
C3 C 0.54831(19) 0.48927(13) 0.27854(12) 0.0326(4) Uani 1 1 d .
H3 H 0.644218 0.479849 0.282249 0.039 Uiso 1 1 calc R
C4 C 0.5222(2) 0.57430(13) 0.34552(12) 0.0320(4) Uani 1 1 d .
H4 H 0.600578 0.623993 0.394003 0.038 Uiso 1 1 calc R
C5 C 0.3828(2) 0.58710(12) 0.34209(12) 0.0319(4) Uani 1 1 d .
H5 H 0.365447 0.644883 0.389243 0.038 Uiso 1 1 calc R
C6 C 0.26795(18) 0.51619(11) 0.27030(11) 0.0255(3) Uani 1 1 d .
H6 H 0.172018 0.524930 0.268423 0.031 Uiso 1 1 calc R
C7 C 0.18654(16) 0.43655(11) 0.00406(11) 0.0197(3) Uani 1 1 d .
C8 C 0.31261(17) 0.50633(12) 0.05871(12) 0.0256(3) Uani 1 1 d .
H8 H 0.367403 0.512672 0.116054 0.031 Uiso 1 1 calc R
C9 C 0.35577(18) 0.56644(12) 0.02667(13) 0.0297(4) Uani 1 1 d .
H9 H 0.442091 0.614422 0.062984 0.036 Uiso 1 1 calc R
C10 C 0.27718(19) 0.55901(12) -0.05676(13) 0.0303(4) Uani 1 1 d .
H10 H 0.309378 0.602035 -0.076117 0.036 Uiso 1 1 calc R
C11 C 0.15267(18) 0.48922(12) -0.11129(12) 0.0263(3) Uani 1 1 d .
H11 H 0.098460 0.483452 -0.168494 0.032 Uiso 1 1 calc R
C12 C 0.10745(16) 0.42714(11) -0.08112(11) 0.0208(3) Uani 1 1 d .
C13 C -0.01610(16) 0.34870(11) -0.12179(11) 0.0210(3) Uani 1 1 d .
C14 C -0.12979(18) 0.30868(12) -0.20413(12) 0.0268(3) Uani 1 1 d .
H14 H -0.134581 0.332648 -0.246405 0.032 Uiso 1 1 calc R
C15 C -0.23527(18) 0.23359(13) -0.22313(12) 0.0293(4) Uani 1 1 d .
H15 H -0.314119 0.206035 -0.278592 0.035 Uiso 1 1 calc R
C16 C -0.22694(17) 0.19790(12) -0.16152(12) 0.0273(4) Uani 1 1 d .
H16 H -0.300006 0.145501 -0.176505 0.033 Uiso 1 1 calc R
C17 C -0.11529(17) 0.23651(11) -0.07902(11) 0.0240(3) Uani 1 1 d .
H17 H -0.111065 0.212325 -0.036943 0.029 Uiso 1 1 calc R
C18 C -0.00978(16) 0.31220(11) -0.06061(11) 0.0201(3) Uani 1 1 d .
C19 C 0.14639(16) 0.16775(11) 0.09390(10) 0.0185(3) Uani 1 1 d .
C20 C 0.06530(17) 0.17385(12) 0.15482(11) 0.0231(3) Uani 1 1 d .
H20 H 0.025184 0.228741 0.184891 0.028 Uiso 1 1 calc R
C21 C 0.04529(18) 0.09689(12) 0.16997(11) 0.0266(3) Uani 1 1 d .
H21 H -0.009521 0.099467 0.211452 0.032 Uiso 1 1 calc R
C22 C 0.10303(18) 0.01567(12) 0.12626(12) 0.0265(3) Uani 1 1 d .
H22 H 0.087267 -0.035890 0.138287 0.032 Uiso 1 1 calc R
C23 C 0.18319(17) 0.00989(11) 0.06545(11) 0.0238(3) Uani 1 1 d .
H23 H 0.222408 -0.045410 0.035214 0.029 Uiso 1 1 calc R
C24 C 0.20531(15) 0.08670(11) 0.04940(10) 0.0187(3) Uani 1 1 d .
C25 C 0.28716(15) 0.10510(11) -0.00549(10) 0.0187(3) Uani 1 1 d .
C26 C 0.37253(17) 0.05220(12) -0.05994(11) 0.0236(3) Uani 1 1 d .
H26 H 0.377526 -0.011040 -0.071139 0.028 Uiso 1 1 calc R
C27 C 0.44978(17) 0.09360(12) -0.09733(11) 0.0255(3) Uani 1 1 d .
H27 H 0.509501 0.058867 -0.133846 0.031 Uiso 1 1 calc R
C28 C 0.44073(17) 0.18569(12) -0.08191(11) 0.0241(3) Uani 1 1 d .
H28 H 0.496634 0.213443 -0.106853 0.029 Uiso 1 1 calc R
C C 0.35216(17) 0.23807(11) -0.03103(10) 0.0214(3) Uani 1 1 d .
H H 0.344296 0.300058 -0.022594 0.026 Uiso 1 1 calc R
C30 C 0.27530(16) 0.19683(11) 0.00720(10) 0.0186(3) Uani 1 1 d .
C31 C -0.10538(16) 0.65543(11) 0.51859(11) 0.0205(3) Uani 1 1 d .
C32 C -0.17500(17) 0.71526(12) 0.58182(11) 0.0236(3) Uani 1 1 d .
H32 H -0.151800 0.783200 0.607446 0.028 Uiso 1 1 calc R
C33 C -0.27787(18) 0.67559(13) 0.60723(12) 0.0283(4) Uani 1 1 d .
H33 H -0.325202 0.716328 0.650237 0.034 Uiso 1 1 calc R
C34 C -0.31161(18) 0.57673(13) 0.56996(13) 0.0304(4) Uani 1 1 d .
H34 H -0.381068 0.549808 0.588266 0.037 Uiso 1 1 calc R
C35 C -0.24478(19) 0.51672(13) 0.50612(13) 0.0322(4) Uani 1 1 d .
H35 H -0.269126 0.448788 0.480352 0.039 Uiso 1 1 calc R
C36 C -0.14243(17) 0.55553(12) 0.47972(12) 0.0267(3) Uani 1 1 d .
H36 H -0.097561 0.514228 0.435257 0.032 Uiso 1 1 calc R
C37 C -0.13184(16) 0.80007(12) 0.41857(11) 0.0212(3) Uani 1 1 d .
C38 C -0.19538(18) 0.72418(13) 0.32707(12) 0.0286(4) Uani 1 1 d .
H38 H -0.163477 0.664950 0.303280 0.034 Uiso 1 1 calc R
C39 C -0.30799(19) 0.73899(15) 0.27186(13) 0.0358(4) Uani 1 1 d .
H39 H -0.354881 0.688284 0.209204 0.043 Uiso 1 1 calc R
C40 C -0.35347(18) 0.82565(15) 0.30585(13) 0.0351(4) Uani 1 1 d .
H40 H -0.430832 0.833196 0.266243 0.042 Uiso 1 1 calc R
C41 C -0.28815(17) 0.90132(14) 0.39642(12) 0.0280(4) Uani 1 1 d .
H41 H -0.318796 0.960999 0.419173 0.034 Uiso 1 1 calc R
C42 C -0.17633(16) 0.88810(12) 0.45360(11) 0.0214(3) Uani 1 1 d .
C43 C -0.08875(15) 0.95041(11) 0.54983(11) 0.0196(3) Uani 1 1 d .
C44 C -0.08586(17) 1.04482(12) 0.61707(11) 0.0235(3) Uani 1 1 d .
H44 H -0.148908 1.080676 0.602002 0.028 Uiso 1 1 calc R
C45 C 0.00960(17) 1.08582(11) 0.70590(11) 0.0228(3) Uani 1 1 d .
H45 H 0.012213 1.150171 0.752446 0.027 Uiso 1 1 calc R
C46 C 0.10211(16) 1.03304(11) 0.72747(11) 0.0211(3) Uani 1 1 d .
H46 H 0.166511 1.061993 0.789154 0.025 Uiso 1 1 calc R
C47 C 0.10268(16) 0.93944(11) 0.66132(10) 0.0199(3) Uani 1 1 d .
H47 H 0.167040 0.904409 0.676684 0.024 Uiso 1 1 calc R
C48 C 0.00654(15) 0.89816(11) 0.57185(10) 0.0180(3) Uani 1 1 d .
C49 C 0.30434(16) 0.79713(11) 0.56145(11) 0.0204(3) Uani 1 1 d .
C50 C 0.31456(18) 0.81807(12) 0.49103(12) 0.0247(3) Uani 1 1 d .
H50 H 0.236662 0.794711 0.435715 0.030 Uiso 1 1 calc R
C51 C 0.44263(18) 0.87421(13) 0.50491(13) 0.0299(4) Uani 1 1 d .
H51 H 0.452974 0.889327 0.457923 0.036 Uiso 1 1 calc R
C52 C 0.55687(19) 0.90915(13) 0.58614(13) 0.0331(4) Uani 1 1 d .
H52 H 0.643161 0.948066 0.593824 0.040 Uiso 1 1 calc R
C53 C 0.54648(18) 0.88801(12) 0.65565(13) 0.0289(4) Uani 1 1 d .
H53 H 0.624736 0.911750 0.710853 0.035 Uiso 1 1 calc R
C54 C 0.41832(16) 0.83094(11) 0.64303(11) 0.0224(3) Uani 1 1 d .
C55 C 0.37185(16) 0.79648(11) 0.70026(11) 0.0209(3) Uani 1 1 d .
C56 C 0.44114(17) 0.80835(12) 0.78778(11) 0.0255(3) Uani 1 1 d .
H56 H 0.537078 0.844754 0.820426 0.031 Uiso 1 1 calc R
C57 C 0.36792(18) 0.76627(12) 0.82619(12) 0.0267(4) Uani 1 1 d .
H57 H 0.413112 0.775056 0.886423 0.032 Uiso 1 1 calc R
C58 C 0.22822(17) 0.71099(12) 0.77737(12) 0.0252(3) Uani 1 1 d .
H58 H 0.180662 0.681345 0.804358 0.030 Uiso 1 1 calc R
C59 C 0.15720(17) 0.69835(11) 0.69030(11) 0.0218(3) Uani 1 1 d .
H59 H 0.061941 0.660777 0.657526 0.026 Uiso 1 1 calc R
C60 C 0.22989(16) 0.74246(11) 0.65240(10) 0.0188(3) Uani 1 1 d .

loop_
_atom_site_aniso_label
_atom_site_aniso_U_11
_atom_site_aniso_U_22
_atom_site_aniso_U_33
_atom_site_aniso_U_23
_atom_site_aniso_U_13
_atom_site_aniso_U_12
P1 0.02124(19) 0.01794(19) 0.01852(19) 0.00996(16) 0.00764(15) 0.00644(15)
P2 0.01895(19) 0.0185(2) 0.01639(19) 0.00618(16) 0.00320(15) 0.00388(15)
O1 0.0261(6) 0.0262(6) 0.0277(6) 0.0151(5) 0.0137(5) 0.0102(5)
O2 0.0298(6) 0.0273(6) 0.0192(6) 0.0051(5) 0.0056(5) 0.0071(5)
N1 0.0189(6) 0.0194(6) 0.0203(6) 0.0110(5) 0.0045(5) 0.0031(5)
N2 0.0217(6) 0.0178(6) 0.0178(6) 0.0090(5) 0.0083(5) 0.0047(5)
N3 0.0194(6) 0.0199(7) 0.0153(6) 0.0076(5) 0.0016(5) 0.0028(5)
N4 0.0184(6) 0.0199(6) 0.0193(6) 0.0098(5) 0.0054(5) 0.0044(5)
C1 0.0251(8) 0.0188(7) 0.0171(7) 0.0102(6) 0.0048(6) 0.0055(6)
C2 0.0291(9) 0.0264(9) 0.0214(8) 0.0087(7) 0.0054(7) 0.0101(7)
C3 0.0274(9) 0.0359(10) 0.0259(9) 0.0113(8) 0.0020(7) 0.0072(7)
C4 0.0364(10) 0.0267(9) 0.0229(9) 0.0100(7) -0.0017(7) -0.0005(7)
C5 0.0433(10) 0.0209(8) 0.0249(9) 0.0071(7) 0.0074(8) 0.0089(7)
C6 0.0323(9) 0.0213(8) 0.0237(8) 0.0110(7) 0.0089(7) 0.0097(7)
C7 0.0218(7) 0.0187(7) 0.0225(8) 0.0118(6) 0.0090(6) 0.0078(6)
C8 0.0248(8) 0.0265(9) 0.0256(8) 0.0156(7) 0.0029(7) 0.0018(7)
C9 0.0268(9) 0.0258(9) 0.0344(10) 0.0162(8) 0.0050(7) -0.0016(7)
C10 0.0368(10) 0.0274(9) 0.0356(10) 0.0218(8) 0.0126(8) 0.0059(7)
C11 0.0332(9) 0.0253(8) 0.0250(8) 0.0161(7) 0.0075(7) 0.0086(7)
C12 0.0234(8) 0.0185(7) 0.0218(8) 0.0101(6) 0.0075(6) 0.0084(6)
C13 0.0230(8) 0.0190(8) 0.0223(8) 0.0102(6) 0.0074(6) 0.0099(6)
C14 0.0280(8) 0.0278(9) 0.0239(8) 0.0129(7) 0.0045(7) 0.0108(7)
C15 0.0214(8) 0.0315(9) 0.0255(9) 0.0083(7) 0.0030(7) 0.0081(7)
C16 0.0202(8) 0.0259(9) 0.0286(9) 0.0077(7) 0.0089(7) 0.0030(6)
C17 0.0236(8) 0.0230(8) 0.0260(8) 0.0119(7) 0.0094(7) 0.0052(6)
C18 0.0193(7) 0.0197(8) 0.0195(7) 0.0077(6) 0.0063(6) 0.0075(6)
C19 0.0193(7) 0.0166(7) 0.0162(7) 0.0081(6) 0.0009(6) 0.0004(6)
C20 0.0261(8) 0.0229(8) 0.0199(8) 0.0103(7) 0.0076(6) 0.0045(6)
C21 0.0297(9) 0.0289(9) 0.0223(8) 0.0147(7) 0.0069(7) 0.0009(7)
C22 0.0279(8) 0.0243(8) 0.0266(9) 0.0159(7) 0.0013(7) -0.0006(7)
C23 0.0242(8) 0.0191(8) 0.0247(8) 0.0114(7) 0.0005(6) 0.0029(6)
C24 0.0166(7) 0.0190(7) 0.0159(7) 0.0075(6) -0.0001(6) 0.0016(6)
C25 0.0169(7) 0.0192(7) 0.0162(7) 0.0077(6) 0.0005(6) 0.0031(6)
C26 0.0240(8) 0.0213(8) 0.0224(8) 0.0089(7) 0.0046(6) 0.0084(6)
C27 0.0242(8) 0.0296(9) 0.0215(8) 0.0100(7) 0.0091(7) 0.0115(7)
C28 0.0231(8) 0.0303(9) 0.0199(8) 0.0127(7) 0.0077(6) 0.0056(7)
C 0.0250(8) 0.0212(8) 0.0180(7) 0.0097(6) 0.0064(6) 0.0052(6)
C30 0.0178(7) 0.0199(7) 0.0145(7) 0.0063(6) 0.0034(6) 0.0052(6)
C31 0.0168(7) 0.0202(8) 0.0198(8) 0.0093(6) -0.0009(6) 0.0018(6)
C32 0.0242(8) 0.0193(8) 0.0233(8) 0.0087(7) 0.0051(6) 0.0027(6)
C33 0.0267(8) 0.0312(9) 0.0285(9) 0.0160(8) 0.0088(7) 0.0057(7)
C34 0.0252(8) 0.0333(10) 0.0356(10) 0.0224(8) 0.0039(7) -0.0001(7)
C35 0.0302(9) 0.0215(9) 0.0422(10) 0.0176(8) 0.0030(8) 0.0009(7)
C36 0.0243(8) 0.0210(8) 0.0283(9) 0.0101(7) 0.0010(7) 0.0051(6)
C37 0.0168(7) 0.0298(8) 0.0199(8) 0.0158(7) 0.0034(6) 0.0016(6)
C38 0.0278(9) 0.0308(9) 0.0217(8) 0.0124(7) 0.0013(7) -0.0019(7)
C39 0.0281(9) 0.0499(12) 0.0215(9) 0.0176(8) -0.0025(7) -0.0040(8)
C40 0.0202(8) 0.0628(13) 0.0307(10) 0.0317(10) 0.0033(7) 0.0079(8)
C41 0.0208(8) 0.0458(11) 0.0288(9) 0.0258(8) 0.0097(7) 0.0111(7)
C42 0.0166(7) 0.0315(9) 0.0227(8) 0.0180(7) 0.0076(6) 0.0046(6)
C43 0.0167(7) 0.0269(8) 0.0233(8) 0.0170(7) 0.0098(6) 0.0064(6)
C44 0.0233(8) 0.0268(8) 0.0311(9) 0.0196(7) 0.0135(7) 0.0113(7)
C45 0.0257(8) 0.0190(8) 0.0266(8) 0.0109(7) 0.0135(7) 0.0067(6)
C46 0.0204(7) 0.0228(8) 0.0183(7) 0.0086(6) 0.0067(6) 0.0028(6)
C47 0.0194(7) 0.0207(8) 0.0201(7) 0.0103(6) 0.0057(6) 0.0057(6)
C48 0.0184(7) 0.0181(7) 0.0198(7) 0.0103(6) 0.0078(6) 0.0035(6)
C49 0.0187(7) 0.0179(7) 0.0232(8) 0.0082(6) 0.0080(6) 0.0055(6)
C50 0.0264(8) 0.0252(8) 0.0239(8) 0.0117(7) 0.0103(7) 0.0086(7)
C51 0.0316(9) 0.0327(9) 0.0328(9) 0.0182(8) 0.0183(8) 0.0094(7)
C52 0.0243(8) 0.0348(10) 0.0429(11) 0.0190(9) 0.0166(8) 0.0044(7)
C53 0.0206(8) 0.0299(9) 0.0317(9) 0.0124(8) 0.0068(7) 0.0041(7)
C54 0.0198(7) 0.0217(8) 0.0246(8) 0.0101(7) 0.0071(6) 0.0067(6)
C55 0.0176(7) 0.0200(8) 0.0229(8) 0.0089(6) 0.0055(6) 0.0073(6)
C56 0.0188(7) 0.0285(9) 0.0242(8) 0.0113(7) 0.0013(6) 0.0063(6)
C57 0.0275(8) 0.0323(9) 0.0212(8) 0.0135(7) 0.0056(7) 0.0131(7)
C58 0.0269(8) 0.0290(9) 0.0269(8) 0.0172(7) 0.0111(7) 0.0125(7)
C59 0.0190(7) 0.0220(8) 0.0245(8) 0.0117(7) 0.0057(6) 0.0061(6)
C60 0.0200(7) 0.0178(7) 0.0166(7) 0.0068(6) 0.0043(6) 0.0085(6)

loop_
_atom_type_symbol
_atom_type_description
_atom_type_scat_dispersion_real
_atom_type_scat_dispersion_imag
_atom_type_scat_source
C C 0.0033 0.0016 'International Tables Vol C Tables 4.2.6.8 and 6.1.1.4'
H H 0.0000 0.0000 'International Tables Vol C Tables 4.2.6.8 and 6.1.1.4'
N N 0.0061 0.0033 'International Tables Vol C Tables 4.2.6.8 and 6.1.1.4'
O O 0.0106 0.0060 'International Tables Vol C Tables 4.2.6.8 and 6.1.1.4'
P P 0.1023 0.0942 'International Tables Vol C Tables 4.2.6.8 and 6.1.1.4'

loop_
_geom_angle_atom_site_label_1
_geom_angle_atom_site_label_2
_geom_angle_atom_site_label_3
_geom_angle
O1 P1 N1 112.31(7)
O1 P1 N2 110.66(6)
O1 P1 C1 113.15(7)
N1 P1 N2 103.61(6)
N1 P1 C1 108.79(7)
N2 P1 C1 107.79(7)
O2 P2 N3 111.93(7)
O2 P2 N4 112.32(7)
O2 P2 C31 114.06(7)
N3 P2 C31 106.02(7)
N4 P2 N3 102.88(6)
N4 P2 C31 108.86(7)
C7 N1 P1 132.69(11)
C18 N1 P1 119.89(10)
C18 N1 C7 106.78(12)
C19 N2 P1 123.53(10)
C30 N2 P1 129.19(10)
C30 N2 C19 106.94(12)
C37 N3 P2 119.97(10)
C48 N3 P2 129.37(10)
C48 N3 C37 106.82(12)
C49 N4 P2 120.23(10)
C49 N4 C60 106.98(12)
C60 N4 P2 132.55(11)
C2 C1 P1 123.43(12)
C2 C1 C6 119.64(15)
C6 C1 P1 116.93(12)
C1 C2 H2 119.9
C3 C2 C1 120.14(15)
C3 C2 H2 119.9
C2 C3 H3 120.0
C2 C3 C4 119.98(16)
C4 C3 H3 120.0
C3 C4 H4 119.9
C5 C4 C3 120.21(16)
C5 C4 H4 119.9
C4 C5 H5 119.8
C4 C5 C6 120.38(16)
C6 C5 H5 119.8
C1 C6 H6 120.2
C5 C6 C1 119.58(16)
C5 C6 H6 120.2
C8 C7 N1 130.68(14)
C8 C7 C12 120.64(14)
C12 C7 N1 108.67(13)
C7 C8 H8 121.2
C9 C8 C7 117.64(15)
C9 C8 H8 121.2
C8 C9 H9 118.8
C8 C9 C10 122.34(16)
C10 C9 H9 118.8
C9 C10 H10 120.0
C11 C10 C9 119.95(15)
C11 C10 H10 120.0
C10 C11 H11 120.5
C10 C11 C12 118.90(15)
C12 C11 H11 120.5
C7 C12 C13 107.77(13)
C11 C12 C7 120.52(15)
C11 C12 C13 131.71(15)
C14 C13 C12 132.50(15)
C14 C13 C18 120.02(15)
C18 C13 C12 107.47(13)
C13 C14 H14 120.6
C15 C14 C13 118.75(15)
C15 C14 H14 120.6
C14 C15 H15 119.8
C14 C15 C16 120.44(16)
C16 C15 H15 119.8
C15 C16 H16 119.0
C17 C16 C15 122.01(16)
C17 C16 H16 119.0
C16 C17 H17 121.5
C16 C17 C18 117.00(15)
C18 C17 H17 121.5
C13 C18 N1 109.30(13)
C17 C18 N1 128.93(14)
C17 C18 C13 121.77(15)
C20 C19 N2 129.50(14)
C20 C19 C24 121.29(14)
C24 C19 N2 109.21(13)
C19 C20 H20 121.3
C21 C20 C19 117.42(15)
C21 C20 H20 121.3
C20 C21 H21 119.0
C20 C21 C22 122.06(15)
C22 C21 H21 119.0
C21 C22 H22 119.9
C23 C22 C21 120.24(15)
C23 C22 H22 119.9
C22 C23 H23 120.6
C22 C23 C24 118.73(15)
C24 C23 H23 120.6
C19 C24 C25 107.21(13)
C23 C24 C19 120.25(14)
C23 C24 C25 132.50(14)
C26 C25 C24 132.18(14)
C26 C25 C30 120.27(14)
C30 C25 C24 107.49(13)
C25 C26 H26 120.6
C27 C26 C25 118.70(15)
C27 C26 H26 120.6
C26 C27 H27 119.7
C26 C27 C28 120.53(15)
C28 C27 H27 119.7
C27 C28 H28 119.1
C C28 C27 121.71(15)
C C28 H28 119.1
C28 C H 121.1
C28 C C30 117.78(14)
C30 C H 121.1
C25 C30 N2 109.07(13)
C C30 N2 129.89(14)
C C30 C25 120.93(14)
C32 C31 P2 121.80(12)
C36 C31 P2 118.60(12)
C36 C31 C32 119.57(15)
C31 C32 H32 120.0
C33 C32 C31 120.05(15)
C33 C32 H32 120.0
C32 C33 H33 120.0
C34 C33 C32 119.98(16)
C34 C33 H33 120.0
C33 C34 H34 119.8
C33 C34 C35 120.39(16)
C35 C34 H34 119.8
C34 C35 H35 119.9
C34 C35 C36 120.13(16)
C36 C35 H35 119.9
C31 C36 H36 120.1
C35 C36 C31 119.86(16)
C35 C36 H36 120.1
C38 C37 N3 129.01(15)
C38 C37 C42 121.96(14)
C42 C37 N3 109.04(13)
C37 C38 H38 121.6
C37 C38 C39 116.86(17)
C39 C38 H38 121.6
C38 C39 H39 119.1
C40 C39 C38 121.74(17)
C40 C39 H39 119.1
C39 C40 H40 119.5
C41 C40 C39 121.04(16)
C41 C40 H40 119.5
C40 C41 H41 120.8
C40 C41 C42 118.44(17)
C42 C41 H41 120.8
C37 C42 C43 107.75(13)
C41 C42 C37 119.95(15)
C41 C42 C43 132.30(16)
C44 C43 C42 132.22(14)
C44 C43 C48 120.22(14)
C48 C43 C42 107.55(13)
C43 C44 H44 120.4
C45 C44 C43 119.25(14)
C45 C44 H44 120.4
C44 C45 H45 119.9
C44 C45 C46 120.12(15)
C46 C45 H45 119.9
C45 C46 H46 119.2
C47 C46 C45 121.70(15)
C47 C46 H46 119.2
C46 C47 H47 120.9
C46 C47 C48 118.18(14)
C48 C47 H47 120.9
C43 C48 N3 108.81(13)
C47 C48 N3 130.67(13)
C47 C48 C43 120.53(14)
C50 C49 N4 128.85(14)
C50 C49 C54 121.85(14)
C54 C49 N4 109.30(13)
C49 C50 H50 121.3
C51 C50 C49 117.31(16)
C51 C50 H50 121.3
C50 C51 H51 119.2
C50 C51 C52 121.59(16)
C52 C51 H51 119.2
C51 C52 H52 119.5
C53 C52 C51 120.93(16)
C53 C52 H52 119.5
C52 C53 H53 120.7
C52 C53 C54 118.56(16)
C54 C53 H53 120.7
C49 C54 C53 119.76(15)
C49 C54 C55 107.42(13)
C53 C54 C55 132.82(15)
C56 C55 C54 131.86(15)
C56 C55 C60 120.21(15)
C60 C55 C54 107.92(13)
C55 C56 H56 120.6
C57 C56 C55 118.86(15)
C57 C56 H56 120.6
C56 C57 H57 119.7
C56 C57 C58 120.62(15)
C58 C57 H57 119.7
C57 C58 H58 119.3
C59 C58 C57 121.46(15)
C59 C58 H58 119.3
C58 C59 H59 121.0
C58 C59 C60 117.95(15)
C60 C59 H59 121.0
C55 C60 N4 108.36(13)
C59 C60 N4 130.77(14)
C59 C60 C55 120.86(14)

loop_
_geom_bond_atom_site_label_1
_geom_bond_atom_site_label_2
_geom_bond_distance
P1 O1 1.4641(11)
P1 N1 1.6814(13)
P1 N2 1.6927(13)
P1 C1 1.7775(16)
P2 O2 1.4650(12)
P2 N3 1.6818(13)
P2 N4 1.6799(13)
P2 C31 1.7841(16)
N1 C7 1.4307(19)
N1 C18 1.425(2)
N2 C19 1.4255(18)
N2 C30 1.4179(18)
N3 C37 1.4293(19)
N3 C48 1.4276(19)
N4 C49 1.4228(19)
N4 C60 1.4305(19)
C1 C2 1.394(2)
C1 C6 1.395(2)
C2 H2 0.9500
C2 C3 1.380(2)
C3 H3 0.9500
C3 C4 1.384(3)
C4 H4 0.9500
C4 C5 1.380(3)
C5 H5 0.9500
C5 C6 1.385(2)
C6 H6 0.9500
C7 C8 1.388(2)
C7 C12 1.404(2)
C8 H8 0.9500
C8 C9 1.386(2)
C9 H9 0.9500
C9 C10 1.391(2)
C10 H10 0.9500
C10 C11 1.377(2)
C11 H11 0.9500
C11 C12 1.395(2)
C12 C13 1.445(2)
C13 C14 1.393(2)
C13 C18 1.398(2)
C14 H14 0.9500
C14 C15 1.380(2)
C15 H15 0.9500
C15 C16 1.393(2)
C16 H16 0.9500
C16 C17 1.386(2)
C17 H17 0.9500
C17 C18 1.390(2)
C19 C20 1.390(2)
C19 C24 1.401(2)
C20 H20 0.9500
C20 C21 1.383(2)
C21 H21 0.9500
C21 C22 1.394(2)
C22 H22 0.9500
C22 C23 1.383(2)
C23 H23 0.9500
C23 C24 1.393(2)
C24 C25 1.448(2)
C25 C26 1.394(2)
C25 C30 1.405(2)
C26 H26 0.9500
C26 C27 1.383(2)
C27 H27 0.9500
C27 C28 1.391(2)
C28 H28 0.9500
C28 C 1.388(2)
C H 0.9500
C C30 1.390(2)
C31 C32 1.396(2)
C31 C36 1.396(2)
C32 H32 0.9500
C32 C33 1.385(2)
C33 H33 0.9500
C33 C34 1.382(2)
C34 H34 0.9500
C34 C35 1.384(3)
C35 H35 0.9500
C35 C36 1.386(2)
C36 H36 0.9500
C37 C38 1.389(2)
C37 C42 1.398(2)
C38 H38 0.9500
C38 C39 1.392(2)
C39 H39 0.9500
C39 C40 1.384(3)
C40 H40 0.9500
C40 C41 1.381(3)
C41 H41 0.9500
C41 C42 1.392(2)
C42 C43 1.443(2)
C43 C44 1.391(2)
C43 C48 1.406(2)
C44 H44 0.9500
C44 C45 1.379(2)
C45 H45 0.9500
C45 C46 1.392(2)
C46 H46 0.9500
C46 C47 1.385(2)
C47 H47 0.9500
C47 C48 1.389(2)
C49 C50 1.394(2)
C49 C54 1.398(2)
C50 H50 0.9500
C50 C51 1.382(2)
C51 H51 0.9500
C51 C52 1.393(3)
C52 H52 0.9500
C52 C53 1.381(3)
C53 H53 0.9500
C53 C54 1.398(2)
C54 C55 1.442(2)
C55 C56 1.394(2)
C55 C60 1.406(2)
C56 H56 0.9500
C56 C57 1.381(2)
C57 H57 0.9500
C57 C58 1.395(2)
C58 H58 0.9500
C58 C59 1.387(2)
C59 H59 0.9500
C59 C60 1.393(2)

loop_
_geom_torsion_atom_site_label_1
_geom_torsion_atom_site_label_2
_geom_torsion_atom_site_label_3
_geom_torsion_atom_site_label_4
_geom_torsion
P1 N1 C7 C8 9.7(3)
P1 N1 C7 C12 -171.32(11)
P1 N1 C18 C13 172.84(10)
P1 N1 C18 C17 -6.7(2)
P1 N2 C19 C20 2.8(2)
P1 N2 C19 C24 -176.71(10)
P1 N2 C30 C25 176.18(11)
P1 N2 C30 C 0.0(2)
P1 C1 C2 C3 178.86(13)
P1 C1 C6 C5 -178.50(13)
P2 N3 C37 C38 -19.2(2)
P2 N3 C37 C42 161.44(10)
P2 N3 C48 C43 -159.38(11)
P2 N3 C48 C47 20.9(2)
P2 N4 C49 C50 -5.2(2)
P2 N4 C49 C54 173.78(10)
P2 N4 C60 C55 -173.05(11)
P2 N4 C60 C59 7.6(2)
P2 C31 C32 C33 179.39(12)
P2 C31 C36 C35 -179.88(13)
O1 P1 N1 C7 122.71(14)
O1 P1 N1 C18 -46.81(13)
O1 P1 N2 C19 -25.90(14)
O1 P1 N2 C30 161.66(12)
O1 P1 C1 C2 147.38(13)
O1 P1 C1 C6 -31.56(14)
O2 P2 N3 C37 47.21(13)
O2 P2 N3 C48 -157.94(12)
O2 P2 N4 C49 61.78(13)
O2 P2 N4 C60 -124.68(14)
O2 P2 C31 C32 -151.83(12)
O2 P2 C31 C36 26.18(15)
N1 P1 N2 C19 -146.49(12)
N1 P1 N2 C30 41.07(14)
N1 P1 C1 C2 -87.06(14)
N1 P1 C1 C6 94.00(13)
N1 C7 C8 C9 179.62(15)
N1 C7 C12 C11 179.53(13)
N1 C7 C12 C13 0.45(16)
N2 P1 N1 C7 -117.82(14)
N2 P1 N1 C18 72.65(12)
N2 P1 C1 C2 24.67(15)
N2 P1 C1 C6 -154.27(11)
N2 C19 C20 C21 -179.36(14)
N2 C19 C24 C23 179.72(13)
N2 C19 C24 C25 1.82(16)
N3 P2 N4 C49 -58.75(12)
N3 P2 N4 C60 114.78(14)
N3 P2 C31 C32 -28.20(14)
N3 P2 C31 C36 149.81(12)
N3 C37 C38 C39 179.51(15)
N3 C37 C42 C41 179.88(13)
N3 C37 C42 C43 -0.48(16)
N4 P2 N3 C37 168.01(11)
N4 P2 N3 C48 -37.14(14)
N4 P2 C31 C32 81.87(14)
N4 P2 C31 C36 -100.12(13)
N4 C49 C50 C51 178.69(15)
N4 C49 C54 C53 -178.56(14)
N4 C49 C54 C55 0.89(17)
C1 P1 N1 C7 -3.33(16)
C1 P1 N1 C18 -172.86(11)
C1 P1 N2 C19 98.31(12)
C1 P1 N2 C30 -74.13(14)
C1 C2 C3 C4 0.0(3)
C2 C1 C6 C5 2.5(2)
C2 C3 C4 C5 2.0(3)
C3 C4 C5 C6 -1.7(3)
C4 C5 C6 C1 -0.6(3)
C6 C1 C2 C3 -2.2(2)
C7 N1 C18 C13 0.86(16)
C7 N1 C18 C17 -178.69(15)
C7 C8 C9 C10 0.3(3)
C7 C12 C13 C14 179.46(16)
C7 C12 C13 C18 0.09(17)
C8 C7 C12 C11 -1.4(2)
C8 C7 C12 C13 179.52(14)
C8 C9 C10 C11 -0.8(3)
C9 C10 C11 C12 0.2(3)
C10 C11 C12 C7 0.9(2)
C10 C11 C12 C13 179.70(16)
C11 C12 C13 C14 0.5(3)
C11 C12 C13 C18 -178.85(16)
C12 C7 C8 C9 0.8(2)
C12 C13 C14 C15 -178.78(16)
C12 C13 C18 N1 -0.59(16)
C12 C13 C18 C17 179.00(14)
C13 C14 C15 C16 -0.8(2)
C14 C13 C18 N1 179.94(13)
C14 C13 C18 C17 -0.5(2)
C14 C15 C16 C17 1.0(3)
C15 C16 C17 C18 -0.9(2)
C16 C17 C18 N1 -179.89(14)
C16 C17 C18 C13 0.6(2)
C18 N1 C7 C8 -179.75(16)
C18 N1 C7 C12 -0.80(16)
C18 C13 C14 C15 0.5(2)
C19 N2 C30 C25 2.76(16)
C19 N2 C30 C -173.38(15)
C19 C20 C21 C22 -0.2(2)
C19 C24 C25 C26 176.78(16)
C19 C24 C25 C30 -0.10(16)
C20 C19 C24 C23 0.1(2)
C20 C19 C24 C25 -177.77(13)
C20 C21 C22 C23 -0.1(2)
C21 C22 C23 C24 0.3(2)
C22 C23 C24 C19 -0.4(2)
C22 C23 C24 C25 176.93(15)
C23 C24 C25 C26 -0.8(3)
C23 C24 C25 C30 -177.64(15)
C24 C19 C20 C21 0.1(2)
C24 C25 C26 C27 -173.68(15)
C24 C25 C30 N2 -1.67(16)
C24 C25 C30 C 174.88(13)
C25 C26 C27 C28 -0.9(2)
C26 C25 C30 N2 -178.99(13)
C26 C25 C30 C -2.4(2)
C26 C27 C28 C -1.6(2)
C27 C28 C C30 2.1(2)
C28 C C30 N2 175.71(14)
C28 C C30 C25 0.0(2)
C30 N2 C19 C20 176.71(15)
C30 N2 C19 C24 -2.83(16)
C30 C25 C26 C27 2.9(2)
C31 P2 N3 C37 -77.75(12)
C31 P2 N3 C48 77.10(14)
C31 P2 N4 C49 -170.92(11)
C31 P2 N4 C60 2.61(16)
C31 C32 C33 C34 0.0(2)
C32 C31 C36 C35 -1.8(2)
C32 C33 C34 C35 -1.0(3)
C33 C34 C35 C36 0.6(3)
C34 C35 C36 C31 0.9(3)
C36 C31 C32 C33 1.4(2)
C37 N3 C48 C43 -2.00(16)
C37 N3 C48 C47 178.32(15)
C37 C38 C39 C40 0.9(3)
C37 C42 C43 C44 179.54(16)
C37 C42 C43 C48 -0.77(16)
C38 C37 C42 C41 0.5(2)
C38 C37 C42 C43 -179.90(14)
C38 C39 C40 C41 0.1(3)
C39 C40 C41 C42 -0.9(2)
C40 C41 C42 C37 0.6(2)
C40 C41 C42 C43 -178.94(16)
C41 C42 C43 C44 -0.9(3)
C41 C42 C43 C48 178.81(16)
C42 C37 C38 C39 -1.2(2)
C42 C43 C44 C45 178.50(15)
C42 C43 C48 N3 1.72(16)
C42 C43 C48 C47 -178.56(13)
C43 C44 C45 C46 0.2(2)
C44 C43 C48 N3 -178.54(13)
C44 C43 C48 C47 1.2(2)
C44 C45 C46 C47 0.7(2)
C45 C46 C47 C48 -0.7(2)
C46 C47 C48 N3 179.40(14)
C46 C47 C48 C43 -0.3(2)
C48 N3 C37 C38 -179.12(15)
C48 N3 C37 C42 1.52(16)
C48 C43 C44 C45 -1.2(2)
C49 N4 C60 C55 1.11(16)
C49 N4 C60 C59 -178.20(15)
C49 C50 C51 C52 -0.4(2)
C49 C54 C55 C56 179.98(16)
C49 C54 C55 C60 -0.19(17)
C50 C49 C54 C53 0.5(2)
C50 C49 C54 C55 179.92(14)
C50 C51 C52 C53 0.6(3)
C51 C52 C53 C54 -0.2(3)
C52 C53 C54 C49 -0.3(2)
C52 C53 C54 C55 -179.56(17)
C53 C54 C55 C56 -0.7(3)
C53 C54 C55 C60 179.17(17)
C54 C49 C50 C51 -0.1(2)
C54 C55 C56 C57 179.78(16)
C54 C55 C60 N4 -0.58(16)
C54 C55 C60 C59 178.82(13)
C55 C56 C57 C58 1.4(2)
C56 C55 C60 N4 179.27(13)
C56 C55 C60 C59 -1.3(2)
C56 C57 C58 C59 -1.6(2)
C57 C58 C59 C60 0.2(2)
C58 C59 C60 N4 -179.53(14)
C58 C59 C60 C55 1.2(2)
C60 N4 C49 C50 179.82(15)
C60 N4 C49 C54 -1.25(16)
C60 C55 C56 C57 0.0(2)
